data_7125804
loop_
_publ_author_name
'Makarov, Alexander Yu'
'Volkova, Yulia M.'
'Shundrin, Leonid A.'
'Dmitriev, Alexey A.'
'Irtegova, Irina G.'
'Bagryanskaya, Irina Yu'
'Shundrina, Inna K.'
'Gritsan, Nina P.'
'Beckmann, Jens'
'Zibarev, Andrey V.'

_publ_section_title
;
 Chemistry of Herz radicals: a new way to near-IR dyes with multiple
 long-lived and differently-coloured redox states.
;
_journal_issue 5
_journal_name_full 'Chemical communications (Cambridge, England)'
_journal_page_first 727
_journal_page_last 730
_journal_paper_doi 10.1039/c9cc08557b
_journal_volume 56
_journal_year 2020
_chemical_formula_moiety 'C10 H10 N2 S2, C F3 O3 S, C2 H3 N'
_chemical_formula_sum 'C13 H13 F3 N3 O3 S3'
_chemical_formula_weight 412.44
_chemical_name_systematic
'4,10-di-tert-butyl-bis([1,2,3]dithiazolo)[5,4-a:5',4'-h]phenazinediium  bis(trifluoromethanesulfonate), solvate with acetonitrile'
_space_group_crystal_system triclinic
_space_group_IT_number 2
_space_group_name_Hall '-P 1'
_space_group_name_H-M_alt 'P -1'
_atom_sites_solution_hydrogens geom
_audit_creation_method SHELXL-2014/7
_audit_update_record
;
2019-06-13 deposited with the CCDC.	2019-12-05 downloaded from the CCDC.
;
_cell_angle_alpha 68.737(2)
_cell_angle_beta 82.028(2)
_cell_angle_gamma 70.790(2)
_cell_formula_units_Z 2
_cell_length_a 7.7987(4)
_cell_length_b 11.1508(6)
_cell_length_c 11.7044(7)
_cell_measurement_reflns_used 7245
_cell_measurement_temperature 200(2)
_cell_measurement_theta_max 29.52
_cell_measurement_theta_min 2.26
_cell_volume 895.51(9)
_computing_cell_refinement 'Bruker SAINT'
_computing_data_collection 'Bruker APEX2'
_computing_data_reduction 'Bruker SAINT'
_computing_molecular_graphics 'Bruker SHELXTL'
_computing_publication_material 'Bruker SHELXTL'
_computing_structure_refinement 'SHELXL-2014/7 (Sheldrick, 2014)'
_computing_structure_solution 'SHELXS-97 (Sheldrick, 2008)'
_diffrn_ambient_temperature 200(2)
_diffrn_measured_fraction_theta_full 0.995
_diffrn_measured_fraction_theta_max 0.884
_diffrn_measurement_device_type 'Bruker APEX-II CCD'
_diffrn_measurement_method '\f and \w scans'
_diffrn_radiation_type MoK\a
_diffrn_radiation_wavelength 0.71073
_diffrn_reflns_av_R_equivalents 0.0260
_diffrn_reflns_av_unetI/netI 0.0315
_diffrn_reflns_Laue_measured_fraction_full 0.995
_diffrn_reflns_Laue_measured_fraction_max 0.884
_diffrn_reflns_limit_h_max 10
_diffrn_reflns_limit_h_min -10
_diffrn_reflns_limit_k_max 15
_diffrn_reflns_limit_k_min -15
_diffrn_reflns_limit_l_max 16
_diffrn_reflns_limit_l_min -15
_diffrn_reflns_number 15499
_diffrn_reflns_point_group_measured_fraction_full 0.995
_diffrn_reflns_point_group_measured_fraction_max 0.884
_diffrn_reflns_theta_full 25.242
_diffrn_reflns_theta_max 30.072
_diffrn_reflns_theta_min 2.261
_diffrn_source 'sealed tube'
_exptl_absorpt_coefficient_mu 0.461
_exptl_absorpt_correction_T_max 0.9281
_exptl_absorpt_correction_T_min 0.8421
_exptl_absorpt_correction_type multi-scan
_exptl_absorpt_process_details SADABS
_exptl_crystal_colour black
_exptl_crystal_density_diffrn 1.530
_exptl_crystal_density_method 'not measured'
_exptl_crystal_description block
_exptl_crystal_F_000 422
_exptl_crystal_size_max 0.400
_exptl_crystal_size_mid 0.150
_exptl_crystal_size_min 0.100
_refine_diff_density_max 0.498
_refine_diff_density_min -0.480
_refine_diff_density_rms 0.071
_refine_ls_extinction_method none
_refine_ls_goodness_of_fit_ref 1.006
_refine_ls_hydrogen_treatment constr
_refine_ls_matrix_type full
_refine_ls_number_parameters 229
_refine_ls_number_reflns 4642
_refine_ls_number_restraints 0
_refine_ls_restrained_S_all 1.006
_refine_ls_R_factor_all 0.0633
_refine_ls_R_factor_gt 0.0398
_refine_ls_shift/su_max 0.012
_refine_ls_shift/su_mean 0.000
_refine_ls_structure_factor_coef Fsqd
_refine_ls_weighting_details 'w=1/[\s^2^(Fo^2^)+(0.0759P)^2^+0.3421P] where P=(Fo^2^+2Fc^2^)/3'
_refine_ls_weighting_scheme calc
_refine_ls_wR_factor_gt 0.1082
_refine_ls_wR_factor_ref 0.1276
_reflns_Friedel_coverage 0.000
_reflns_number_gt 3512
_reflns_number_total 4642
_reflns_threshold_expression 'I > 2\s(I)'
_cod_data_source_file c9cc08557b2.cif
_cod_data_source_block 1_TfO_m705
_cod_depositor_comments 'Adding full bibliography for 7125802--7125809.cif.'
_cod_database_code 7125804
_shelx_shelxl_version_number 2014/7
_shelx_space_group_comment
;
The symmetry employed for this shelxl refinement is uniquely defined
by the following loop, which should always be used as a source of
symmetry information in preference to the above space-group names.
They are only intended as comments.
;
_shelx_estimated_absorpt_t_min 0.837
_shelx_estimated_absorpt_t_max 0.955

loop_
_space_group_symop_operation_xyz
'x, y, z'
'-x, -y, -z'

loop_
_atom_site_label
_atom_site_type_symbol
_atom_site_fract_x
_atom_site_fract_y
_atom_site_fract_z
_atom_site_U_iso_or_equiv
_atom_site_adp_type
_atom_site_occupancy
_atom_site_site_symmetry_order
_atom_site_calc_flag
_atom_site_refinement_flags_posn
_atom_site_refinement_flags_adp
S1 S -0.36811(6) 0.31609(5) 0.53284(4) 0.02689(13) Uani 1 1 d . .
S2 S -0.37408(7) 0.19616(5) 0.43844(5) 0.02809(14) Uani 1 1 d . .
S1S S -0.26078(7) 0.88759(5) 1.33616(5) 0.03156(14) Uani 1 1 d . .
F1 F -0.1443(4) 0.9741(3) 1.11047(19) 0.1213(10) Uani 1 1 d . .
F2 F -0.1326(3) 0.7660(3) 1.1773(2) 0.1090(9) Uani 1 1 d . .
F3 F -0.3878(3) 0.9203(3) 1.1287(2) 0.1017(8) Uani 1 1 d . .
N2 N 0.1577(2) 0.52060(15) 0.42855(15) 0.0252(3) Uani 1 1 d . .
C2 C -0.0314(4) 0.2963(3) 0.0974(2) 0.0489(6) Uani 1 1 d . .
H2A H 0.0116 0.2560 0.0330 0.073 Uiso 1 1 calc R U
H2B H -0.1388 0.2710 0.1390 0.073 Uiso 1 1 calc R U
H2C H -0.0631 0.3948 0.0608 0.073 Uiso 1 1 calc R U
N1 N -0.1998(2) 0.20832(16) 0.35292(15) 0.0267(3) Uani 1 1 d . .
O3 O -0.0808(2) 0.86204(18) 1.37150(19) 0.0568(5) Uani 1 1 d . .
O2 O -0.3827(3) 1.01801(18) 1.3260(2) 0.0607(5) Uani 1 1 d . .
O1 O -0.3363(2) 0.77868(18) 1.39669(17) 0.0518(5) Uani 1 1 d . .
N1S N 0.5558(4) 0.5137(3) 0.2209(3) 0.0895(11) Uani 1 1 d . .
C1 C -0.0915(2) 0.42878(18) 0.48142(16) 0.0231(4) Uani 1 1 d . .
C2S C 0.3209(5) 0.7430(4) 0.1299(4) 0.0838(11) Uani 1 1 d . .
H1 H 0.2117 0.7471 0.1829 0.126 Uiso 1 1 calc R U
H2 H 0.2897 0.7552 0.0473 0.126 Uiso 1 1 calc R U
H3 H 0.3702 0.8148 0.1259 0.126 Uiso 1 1 calc R U
C3S C 0.4551(4) 0.6136(3) 0.1792(2) 0.0523(6) Uani 1 1 d . .
C3 C 0.2864(3) 0.2841(2) 0.1230(2) 0.0392(5) Uani 1 1 d . .
H9 H 0.3843 0.2511 0.1813 0.059 Uiso 1 1 calc R U
H8 H 0.2548 0.3825 0.0862 0.059 Uiso 1 1 calc R U
H4 H 0.3270 0.2436 0.0585 0.059 Uiso 1 1 calc R U
C4 C 0.1190(3) 0.2447(2) 0.19060(19) 0.0299(4) Uani 1 1 d . .
C5 C 0.0508(3) 0.30818(18) 0.29090(16) 0.0237(4) Uani 1 1 d . .
C6 C 0.1304(3) 0.38693(19) 0.31545(17) 0.0261(4) Uani 1 1 d . .
H7 H 0.2347 0.4034 0.2680 0.031 Uiso 1 1 calc R U
C7 C 0.0662(3) 0.44719(18) 0.40931(17) 0.0242(4) Uani 1 1 d . .
C8 C -0.1796(2) 0.34736(18) 0.45602(16) 0.0226(4) Uani 1 1 d . .
C9 C -0.1099(2) 0.28613(17) 0.36532(16) 0.0227(4) Uani 1 1 d . .
C10 C 0.1731(3) 0.0904(2) 0.2470(3) 0.0462(6) Uani 1 1 d . .
H11 H 0.2671 0.0589 0.3078 0.069 Uiso 1 1 calc R U
H5 H 0.2203 0.0509 0.1824 0.069 Uiso 1 1 calc R U
H10 H 0.0665 0.0629 0.2870 0.069 Uiso 1 1 calc R U
C1S C -0.2313(4) 0.8893(3) 1.1801(3) 0.0615(8) Uani 1 1 d . .

loop_
_atom_site_aniso_label
_atom_site_aniso_U_11
_atom_site_aniso_U_22
_atom_site_aniso_U_33
_atom_site_aniso_U_23
_atom_site_aniso_U_13
_atom_site_aniso_U_12
S1 0.0277(3) 0.0321(2) 0.0304(2) -0.01682(19) 0.00875(19) -0.0181(2)
S2 0.0284(3) 0.0319(3) 0.0343(3) -0.0177(2) 0.0058(2) -0.0176(2)
S1S 0.0288(3) 0.0338(3) 0.0381(3) -0.0137(2) 0.0013(2) -0.0164(2)
F1 0.1177(19) 0.156(2) 0.0528(12) 0.0191(13) 0.0173(12) -0.0623(17)
F2 0.1022(17) 0.1301(19) 0.0928(15) -0.0783(15) 0.0289(13) 0.0002(15)
F3 0.0860(15) 0.160(2) 0.0752(13) -0.0631(14) -0.0280(11) -0.0212(15)
N2 0.0248(8) 0.0283(8) 0.0293(8) -0.0146(6) 0.0077(6) -0.0147(6)
C2 0.0490(15) 0.0758(18) 0.0350(12) -0.0308(12) 0.0028(11) -0.0235(13)
N1 0.0265(8) 0.0286(8) 0.0304(8) -0.0140(7) 0.0032(7) -0.0124(7)
O3 0.0432(10) 0.0502(10) 0.0703(12) 0.0055(9) -0.0252(9) -0.0247(8)
O2 0.0491(11) 0.0489(10) 0.1012(16) -0.0478(11) -0.0161(11) -0.0058(9)
O1 0.0517(11) 0.0554(10) 0.0611(11) -0.0224(9) 0.0203(9) -0.0382(9)
N1S 0.075(2) 0.0730(19) 0.0744(19) -0.0023(15) 0.0102(16) 0.0056(16)
C1 0.0239(9) 0.0253(8) 0.0254(9) -0.0115(7) 0.0033(7) -0.0123(7)
C2S 0.063(2) 0.070(2) 0.097(3) -0.0100(19) -0.023(2) -0.0061(17)
C3S 0.0441(15) 0.0559(16) 0.0476(14) -0.0084(12) 0.0034(11) -0.0151(13)
C3 0.0412(13) 0.0466(12) 0.0402(11) -0.0262(10) 0.0156(10) -0.0204(10)
C4 0.0299(10) 0.0333(10) 0.0339(10) -0.0206(8) 0.0070(8) -0.0117(8)
C5 0.0248(9) 0.0239(8) 0.0243(8) -0.0106(7) 0.0030(7) -0.0085(7)
C6 0.0266(10) 0.0293(9) 0.0274(9) -0.0133(7) 0.0064(7) -0.0134(8)
C7 0.0254(9) 0.0266(9) 0.0262(9) -0.0119(7) 0.0047(7) -0.0139(7)
C8 0.0222(9) 0.0242(8) 0.0247(8) -0.0097(7) 0.0035(7) -0.0115(7)
C9 0.0241(9) 0.0217(8) 0.0254(9) -0.0100(7) -0.0007(7) -0.0085(7)
C10 0.0384(13) 0.0340(11) 0.0744(17) -0.0317(12) 0.0168(12) -0.0141(10)
C1S 0.0520(17) 0.083(2) 0.0437(14) -0.0224(14) 0.0060(13) -0.0151(15)

loop_
_atom_type_symbol
_atom_type_description
_atom_type_scat_dispersion_real
_atom_type_scat_dispersion_imag
_atom_type_scat_source
C C 0.0033 0.0016 'International Tables Vol C Tables 4.2.6.8 and 6.1.1.4'
H H 0.0000 0.0000 'International Tables Vol C Tables 4.2.6.8 and 6.1.1.4'
N N 0.0061 0.0033 'International Tables Vol C Tables 4.2.6.8 and 6.1.1.4'
O O 0.0106 0.0060 'International Tables Vol C Tables 4.2.6.8 and 6.1.1.4'
F F 0.0171 0.0103 'International Tables Vol C Tables 4.2.6.8 and 6.1.1.4'
S S 0.1246 0.1234 'International Tables Vol C Tables 4.2.6.8 and 6.1.1.4'

loop_
_geom_angle_atom_site_label_1
_geom_angle_atom_site_label_2
_geom_angle_atom_site_label_3
_geom_angle
_geom_angle_site_symmetry_1
C8 S1 S2 91.95(7) .
N1 S2 S1 98.75(6) .
O2 S1S O3 115.80(11) .
O2 S1S O1 114.59(12) .
O3 S1S O1 114.40(11) .
O2 S1S C1S 103.46(14) .
O3 S1S C1S 103.53(14) .
O1 S1S C1S 102.67(14) .
C1 N2 C7 115.58(15) 2_566
C4 C2 H2A 109.5 .
C4 C2 H2B 109.5 .
H2A C2 H2B 109.5 .
C4 C2 H2C 109.5 .
H2A C2 H2C 109.5 .
H2B C2 H2C 109.5 .
C9 N1 S2 117.16(13) .
N2 C1 C7 124.26(16) 2_566
N2 C1 C8 119.17(16) 2_566
C7 C1 C8 116.55(16) .
C3S C2S H1 109.5 .
C3S C2S H2 109.5 .
H1 C2S H2 109.5 .
C3S C2S H3 109.5 .
H1 C2S H3 109.5 .
H2 C2S H3 109.5 .
N1S C3S C2S 177.7(3) .
C4 C3 H9 109.5 .
C4 C3 H8 109.5 .
H9 C3 H8 109.5 .
C4 C3 H4 109.5 .
H9 C3 H4 109.5 .
H8 C3 H4 109.5 .
C2 C4 C5 109.10(17) .
C2 C4 C10 110.22(19) .
C5 C4 C10 110.19(17) .
C2 C4 C3 108.47(18) .
C5 C4 C3 110.71(16) .
C10 C4 C3 108.13(17) .
C6 C5 C9 116.41(16) .
C6 C5 C4 123.59(17) .
C9 C5 C4 119.99(16) .
C5 C6 C7 123.73(17) .
C5 C6 H7 118.1 .
C7 C6 H7 118.1 .
N2 C7 C1 120.16(16) .
N2 C7 C6 119.08(16) .
C1 C7 C6 120.75(16) .
C9 C8 C1 121.33(16) .
C9 C8 S1 116.17(13) .
C1 C8 S1 122.48(14) .
N1 C9 C8 115.96(16) .
N1 C9 C5 122.86(16) .
C8 C9 C5 121.18(16) .
C4 C10 H11 109.5 .
C4 C10 H5 109.5 .
H11 C10 H5 109.5 .
C4 C10 H10 109.5 .
H11 C10 H10 109.5 .
H5 C10 H10 109.5 .
F1 C1S F3 108.1(3) .
F1 C1S F2 106.8(3) .
F3 C1S F2 107.0(3) .
F1 C1S S1S 112.5(3) .
F3 C1S S1S 112.2(2) .
F2 C1S S1S 109.9(2) .

loop_
_geom_bond_atom_site_label_1
_geom_bond_atom_site_label_2
_geom_bond_distance
_geom_bond_site_symmetry_2
S1 C8 1.6833(18) .
S1 S2 2.0342(6) .
S2 N1 1.5855(16) .
S1S O2 1.4246(18) .
S1S O3 1.4263(18) .
S1S O1 1.4335(16) .
S1S C1S 1.803(3) .
F1 C1S 1.315(4) .
F2 C1S 1.346(4) .
F3 C1S 1.321(4) .
N2 C1 1.336(2) 2_566
N2 C7 1.339(2) .
C2 C4 1.534(3) .
C2 H2A 0.9800 .
C2 H2B 0.9800 .
C2 H2C 0.9800 .
N1 C9 1.336(2) .
N1S C3S 1.110(4) .
C1 N2 1.336(2) 2_566
C1 C7 1.421(2) .
C1 C8 1.431(2) .
C2S C3S 1.443(4) .
C2S H1 0.9800 .
C2S H2 0.9800 .
C2S H3 0.9800 .
C3 C4 1.536(3) .
C3 H9 0.9800 .
C3 H8 0.9800 .
C3 H4 0.9800 .
C4 C5 1.531(2) .
C4 C10 1.533(3) .
C5 C6 1.353(3) .
C5 C9 1.461(2) .
C6 C7 1.439(2) .
C6 H7 0.9500 .
C8 C9 1.418(2) .
C10 H11 0.9800 .
C10 H5 0.9800 .
C10 H10 0.9800 .

loop_
_geom_torsion_atom_site_label_1
_geom_torsion_atom_site_label_2
_geom_torsion_atom_site_label_3
_geom_torsion_atom_site_label_4
_geom_torsion
_geom_torsion_site_symmetry_1
S1 S2 N1 C9 -0.50(15) .
C2 C4 C5 C6 -119.8(2) .
C10 C4 C5 C6 119.1(2) .
C3 C4 C5 C6 -0.5(3) .
C2 C4 C5 C9 59.5(2) .
C10 C4 C5 C9 -61.6(2) .
C3 C4 C5 C9 178.83(18) .
C9 C5 C6 C7 0.4(3) .
C4 C5 C6 C7 179.72(18) .
C1 N2 C7 C1 0.8(3) 2_566
C1 N2 C7 C6 -178.87(17) 2_566
N2 C1 C7 N2 -0.8(3) 2_566
C8 C1 C7 N2 -179.14(17) .
N2 C1 C7 C6 178.79(17) 2_566
C8 C1 C7 C6 0.5(3) .
C5 C6 C7 N2 178.21(18) .
C5 C6 C7 C1 -1.4(3) .
N2 C1 C8 C9 -177.02(17) 2_566
C7 C1 C8 C9 1.4(3) .
N2 C1 C8 S1 1.8(3) 2_566
C7 C1 C8 S1 -179.82(14) .
S2 S1 C8 C9 0.79(14) .
S2 S1 C8 C1 -178.07(15) .
S2 N1 C9 C8 1.1(2) .
S2 N1 C9 C5 -178.84(14) .
C1 C8 C9 N1 177.57(16) .
S1 C8 C9 N1 -1.3(2) .
C1 C8 C9 C5 -2.4(3) .
S1 C8 C9 C5 178.68(14) .
C6 C5 C9 N1 -178.51(18) .
C4 C5 C9 N1 2.1(3) .
C6 C5 C9 C8 1.5(3) .
C4 C5 C9 C8 -177.85(17) .
O2 S1S C1S F1 67.3(2) .
O3 S1S C1S F1 -53.9(3) .
O1 S1S C1S F1 -173.2(2) .
O2 S1S C1S F3 -54.9(3) .
O3 S1S C1S F3 -176.0(2) .
O1 S1S C1S F3 64.6(3) .
O2 S1S C1S F2 -173.7(2) .
O3 S1S C1S F2 65.1(3) .
O1 S1S C1S F2 -54.2(3) .
